data_4313600
loop_
_publ_author_name
'A. Chandrasekaran'
'Natalya V. Timosheva'
'Roberta O. Day'
'Robert R. Holmes'

_publ_section_title
;
 Influence of Hydrogen Bonding in Competition with Lattice Interactions on
 Carbonyl Coordination at Phosphorus. Implications for Phosphoryl Transfer
 Activated States1
;
_journal_name_full 'Inorganic Chemistry'
_journal_page_first 3285
_journal_page_last 3292
_journal_paper_doi 10.1021/ic020666p
_journal_volume 42
_journal_year 2003
_chemical_formula_sum 'C33 H29 Br O2.5 P'
_chemical_formula_weight 576.44
_chemical_name_systematic
;
  ?
;
_space_group_IT_number 61
_symmetry_cell_setting orthorhombic
_symmetry_space_group_name_Hall '-P 2ac 2ab'
_symmetry_space_group_name_H-M 'P b c a'
_atom_sites_solution_hydrogens geom
_atom_sites_solution_primary direct
_atom_sites_solution_secondary difmap
_audit_creation_method SHELXL-97
_cell_angle_alpha 90.00
_cell_angle_beta 90.00
_cell_angle_gamma 90.00
_cell_formula_units_Z 24
_cell_length_a 15.03260(10)
_cell_length_b 19.08780(10)
_cell_length_c 59.0383(5)
_cell_measurement_temperature 293(2)
_cell_volume 16940.4(2)
_computing_structure_refinement 'SHELXL-97 (Sheldrick, 1997)'
_computing_structure_solution 'SHELXS-97 (Sheldrick, 1990)'
_diffrn_ambient_temperature 293(2)
_diffrn_measured_fraction_theta_full 0.954
_diffrn_measured_fraction_theta_max 0.954
_diffrn_measurement_device_type 'Nonius KappaCCD area detector'
_diffrn_radiation_monochromator graphite
_diffrn_radiation_source 'fine-focus sealed tube'
_diffrn_radiation_type MoK\a
_diffrn_radiation_wavelength 0.71073
_diffrn_reflns_av_R_equivalents 0.0461
_diffrn_reflns_av_sigmaI/netI 0.0682
_diffrn_reflns_limit_h_max 17
_diffrn_reflns_limit_h_min -17
_diffrn_reflns_limit_k_max 22
_diffrn_reflns_limit_k_min -22
_diffrn_reflns_limit_l_max 69
_diffrn_reflns_limit_l_min -70
_diffrn_reflns_number 25790
_diffrn_reflns_theta_full 25.03
_diffrn_reflns_theta_max 25.03
_diffrn_reflns_theta_min 4.13
_exptl_absorpt_coefficient_mu 1.543
_exptl_absorpt_correction_T_max 0.7478
_exptl_absorpt_correction_T_min 0.6143
_exptl_crystal_density_diffrn 1.356
_exptl_crystal_density_method 'not measured'
_exptl_crystal_F_000 7128
_exptl_crystal_size_max 0.35
_exptl_crystal_size_mid 0.25
_exptl_crystal_size_min 0.20
_refine_diff_density_max 1.236
_refine_diff_density_min -0.877
_refine_diff_density_rms 0.060
_refine_ls_extinction_method none
_refine_ls_goodness_of_fit_ref 1.016
_refine_ls_hydrogen_treatment mixed
_refine_ls_matrix_type full
_refine_ls_number_parameters 1018
_refine_ls_number_reflns 14274
_refine_ls_number_restraints 0
_refine_ls_restrained_S_all 1.016
_refine_ls_R_factor_all 0.1347
_refine_ls_R_factor_gt 0.0673
_refine_ls_shift/su_max 0.001
_refine_ls_shift/su_mean 0.000
_refine_ls_structure_factor_coef Fsqd
_refine_ls_weighting_details 'calc w=1/[\s^2^(Fo^2^)+(0.0595P)^2^+28.6165P] where P=(Fo^2^+2Fc^2^)/3'
_refine_ls_weighting_scheme calc
_refine_ls_wR_factor_gt 0.1390
_refine_ls_wR_factor_ref 0.1655
_reflns_number_gt 8153
_reflns_number_total 14274
_reflns_threshold_expression >2sigma(I)
_cod_data_source_file ic020666p_3.cif
_cod_data_source_block acp55a
_cod_depositor_comments
;
The following automatic conversions were performed:

'_symmetry_cell_setting' value 'Orthorhombic' changed to
'orthorhombic' according to the built-in table from CIF Core
dictionary named 'cif_core.dic' version 2.4.1 from 2010-06-29.

Automatic conversion script
Id: cif_fix_values 1646 2011-03-28 12:23:43Z adriana 
;
_cod_original_formula_sum 'C33 H29 Br O2.50 P'
_cod_database_code 4313600

loop_
_symmetry_equiv_pos_as_xyz
'x, y, z'
'-x+1/2, -y, z+1/2'
'x+1/2, -y+1/2, -z'
'-x, y+1/2, -z+1/2'
'-x, -y, -z'
'x-1/2, y, -z-1/2'
'-x-1/2, y-1/2, z'
'x, -y-1/2, z-1/2'

loop_
_atom_site_label
_atom_site_type_symbol
_atom_site_fract_x
_atom_site_fract_y
_atom_site_fract_z
_atom_site_U_iso_or_equiv
_atom_site_adp_type
_atom_site_occupancy
_atom_site_symmetry_multiplicity
_atom_site_calc_flag
_atom_site_refinement_flags
_atom_site_disorder_assembly
_atom_site_disorder_group
P1 P 0.19803(9) 0.06131(7) 0.20480(2) 0.0486(3) Uani 1 1 d . . .
O1 O 0.0178(2) 0.0227(2) 0.20525(6) 0.0615(9) Uani 1 1 d . . .
O2 O -0.0365(2) -0.08349(19) 0.19700(6) 0.0668(10) Uani 1 1 d . . .
C1 C 0.1895(3) -0.0193(2) 0.18835(8) 0.0477(12) Uani 1 1 d . . .
C2 C 0.2656(4) -0.0439(3) 0.17761(9) 0.0612(14) Uani 1 1 d . . .
H2 H 0.3184 -0.0188 0.1788 0.073 Uiso 1 1 calc R . .
C3 C 0.2638(4) -0.1053(3) 0.16522(9) 0.0667(15) Uani 1 1 d . . .
H3 H 0.3157 -0.1211 0.1584 0.080 Uiso 1 1 calc R . .
C4 C 0.1881(5) -0.1427(3) 0.16285(9) 0.0708(17) Uani 1 1 d . . .
H4 H 0.1880 -0.1836 0.1543 0.085 Uiso 1 1 calc R . .
C5 C 0.1104(4) -0.1197(3) 0.17325(9) 0.0617(15) Uani 1 1 d . . .
H5 H 0.0582 -0.1455 0.1717 0.074 Uiso 1 1 calc R . .
C6 C 0.1101(3) -0.0581(3) 0.18600(8) 0.0503(13) Uani 1 1 d . . .
C7 C 0.0264(4) -0.0345(3) 0.19699(8) 0.0513(13) Uani 1 1 d . . .
C8 C 0.1437(3) 0.1327(2) 0.19053(9) 0.0508(13) Uani 1 1 d . . .
C9 C 0.0675(4) 0.1663(3) 0.19802(10) 0.0639(15) Uani 1 1 d . . .
H9 H 0.0405 0.1525 0.2115 0.077 Uiso 1 1 calc R . .
C10 C 0.0319(4) 0.2206(3) 0.18528(13) 0.0745(17) Uani 1 1 d . . .
H10 H -0.0187 0.2437 0.1904 0.089 Uiso 1 1 calc R . .
C11 C 0.0708(5) 0.2406(3) 0.16525(12) 0.0788(18) Uani 1 1 d . . .
H11 H 0.0467 0.2772 0.1569 0.095 Uiso 1 1 calc R . .
C12 C 0.1446(5) 0.2066(3) 0.15773(11) 0.0805(18) Uani 1 1 d . . .
H12 H 0.1704 0.2195 0.1440 0.097 Uiso 1 1 calc R . .
C13 C 0.1813(4) 0.1529(3) 0.17032(9) 0.0659(15) Uani 1 1 d . . .
H13 H 0.2319 0.1302 0.1651 0.079 Uiso 1 1 calc R . .
C14 C 0.1645(3) 0.0469(3) 0.23360(8) 0.0518(13) Uani 1 1 d . . .
C15 C 0.1329(4) 0.1001(3) 0.24724(10) 0.0740(17) Uani 1 1 d . . .
H15 H 0.1263 0.1452 0.2415 0.089 Uiso 1 1 calc R . .
C16 C 0.1107(5) 0.0856(4) 0.26985(12) 0.090(2) Uani 1 1 d . . .
H16 H 0.0874 0.1206 0.2791 0.108 Uiso 1 1 calc R . .
C17 C 0.1237(5) 0.0192(5) 0.27833(11) 0.091(2) Uani 1 1 d . . .
H17 H 0.1101 0.0096 0.2934 0.109 Uiso 1 1 calc R . .
C18 C 0.1562(4) -0.0321(4) 0.26492(11) 0.0794(18) Uani 1 1 d . . .
H18 H 0.1647 -0.0767 0.2709 0.095 Uiso 1 1 calc R . .
C19 C 0.1768(3) -0.0196(3) 0.24266(9) 0.0631(15) Uani 1 1 d . . .
H19 H 0.1989 -0.0555 0.2336 0.076 Uiso 1 1 calc R . .
C20 C 0.3166(3) 0.0813(3) 0.20592(9) 0.0591(14) Uani 1 1 d . . .
H20A H 0.3477 0.0400 0.2113 0.071 Uiso 1 1 calc R . .
H20B H 0.3370 0.0904 0.1906 0.071 Uiso 1 1 calc R . .
C21 C 0.3431(3) 0.1429(3) 0.22073(9) 0.0559(14) Uani 1 1 d . . .
C22 C 0.3500(4) 0.1351(3) 0.24396(11) 0.0753(17) Uani 1 1 d . . .
H22 H 0.3338 0.0931 0.2508 0.090 Uiso 1 1 calc R . .
C23 C 0.3812(4) 0.1906(4) 0.25711(12) 0.090(2) Uani 1 1 d . . .
H23 H 0.3850 0.1861 0.2728 0.107 Uiso 1 1 calc R . .
C24 C 0.4063(5) 0.2518(4) 0.24685(16) 0.101(2) Uani 1 1 d . . .
H24 H 0.4283 0.2886 0.2555 0.121 Uiso 1 1 calc R . .
C25 C 0.3991(5) 0.2591(4) 0.22409(15) 0.106(2) Uani 1 1 d . . .
H25 H 0.4152 0.3011 0.2173 0.127 Uiso 1 1 calc R . .
C26 C 0.3682(4) 0.2051(3) 0.21112(11) 0.0810(18) Uani 1 1 d . . .
H26 H 0.3641 0.2106 0.1955 0.097 Uiso 1 1 calc R . .
C27 C -0.1198(3) -0.0670(3) 0.20847(9) 0.0667(15) Uani 1 1 d . . .
H27A H -0.1691 -0.0872 0.2001 0.080 Uiso 1 1 calc R . .
H27B H -0.1279 -0.0166 0.2089 0.080 Uiso 1 1 calc R . .
C28 C -0.1194(3) -0.0955(3) 0.23217(9) 0.0593(14) Uani 1 1 d . . .
C29 C -0.0751(4) -0.0616(3) 0.24922(10) 0.0680(15) Uani 1 1 d . . .
H29 H -0.0448 -0.0203 0.2461 0.082 Uiso 1 1 calc R . .
C30 C -0.0748(4) -0.0875(4) 0.27080(11) 0.0801(18) Uani 1 1 d . . .
H30 H -0.0428 -0.0646 0.2821 0.096 Uiso 1 1 calc R . .
C31 C -0.1211(5) -0.1465(5) 0.27587(12) 0.089(2) Uani 1 1 d . . .
H31 H -0.1221 -0.1630 0.2907 0.107 Uiso 1 1 calc R . .
C32 C -0.1667(5) -0.1822(4) 0.25924(14) 0.092(2) Uani 1 1 d . . .
H32 H -0.1981 -0.2228 0.2627 0.110 Uiso 1 1 calc R . .
C33 C -0.1649(4) -0.1565(3) 0.23728(11) 0.0783(18) Uani 1 1 d . . .
H33 H -0.1946 -0.1805 0.2259 0.094 Uiso 1 1 calc R . .
P1A P 0.71466(9) 0.40368(7) 0.12696(2) 0.0526(4) Uani 1 1 d . . .
O1A O 0.5199(2) 0.4287(2) 0.12936(7) 0.0748(11) Uani 1 1 d . . .
O2A O 0.4674(3) 0.5371(2) 0.13154(9) 0.1107(17) Uani 1 1 d . . .
C1A C 0.6958(3) 0.4858(2) 0.14183(8) 0.0501(13) Uani 1 1 d . . .
C2A C 0.7683(4) 0.5152(3) 0.15263(9) 0.0620(15) Uani 1 1 d . . .
H2A H 0.8238 0.4942 0.1513 0.074 Uiso 1 1 calc R . .
C3A C 0.7597(4) 0.5753(3) 0.16540(10) 0.0740(17) Uani 1 1 d . . .
H3A H 0.8090 0.5945 0.1726 0.089 Uiso 1 1 calc R . .
C4A C 0.6778(5) 0.6067(3) 0.16750(11) 0.0778(18) Uani 1 1 d . . .
H4A H 0.6719 0.6470 0.1762 0.093 Uiso 1 1 calc R . .
C5A C 0.6046(4) 0.5789(3) 0.15682(9) 0.0646(15) Uani 1 1 d . . .
H5A H 0.5498 0.6011 0.1581 0.078 Uiso 1 1 calc R . .
C6A C 0.6119(4) 0.5181(3) 0.14408(8) 0.0533(13) Uani 1 1 d . . .
C7A C 0.5303(4) 0.4882(3) 0.13393(9) 0.0581(14) Uani 1 1 d . . .
C8A C 0.6869(4) 0.3345(2) 0.14619(10) 0.0590(15) Uani 1 1 d . . .
C9A C 0.6077(4) 0.2986(3) 0.14593(11) 0.0730(17) Uani 1 1 d . . .
H9A H 0.5667 0.3063 0.1344 0.088 Uiso 1 1 calc R . .
C10A C 0.5895(6) 0.2503(3) 0.16317(15) 0.095(2) Uani 1 1 d . . .
H10A H 0.5365 0.2251 0.1630 0.114 Uiso 1 1 calc R . .
C11A C 0.6488(7) 0.2401(4) 0.18005(15) 0.101(3) Uani 1 1 d . . .
H11A H 0.6353 0.2087 0.1916 0.121 Uiso 1 1 calc R . .
C12A C 0.7289(6) 0.2752(3) 0.18058(11) 0.094(2) Uani 1 1 d . . .
H12A H 0.7692 0.2673 0.1923 0.112 Uiso 1 1 calc R . .
C13A C 0.7484(5) 0.3225(3) 0.16341(10) 0.0711(17) Uani 1 1 d . . .
H13A H 0.8025 0.3462 0.1634 0.085 Uiso 1 1 calc R . .
C14A C 0.6627(3) 0.4012(3) 0.09979(9) 0.0534(13) Uani 1 1 d . . .
C15A C 0.6315(4) 0.3391(3) 0.09013(11) 0.0766(18) Uani 1 1 d . . .
H15A H 0.6317 0.2977 0.0984 0.092 Uiso 1 1 calc R . .
C16A C 0.6003(5) 0.3401(5) 0.06810(14) 0.100(3) Uani 1 1 d . . .
H16A H 0.5780 0.2992 0.0617 0.120 Uiso 1 1 calc R . .
C17A C 0.6020(5) 0.3999(6) 0.05577(13) 0.103(3) Uani 1 1 d . . .
H17A H 0.5816 0.3995 0.0409 0.123 Uiso 1 1 calc R . .
C18A C 0.6333(4) 0.4608(4) 0.06503(11) 0.086(2) Uani 1 1 d . . .
H18A H 0.6345 0.5016 0.0564 0.103 Uiso 1 1 calc R . .
C19A C 0.6629(4) 0.4617(3) 0.08699(10) 0.0659(15) Uani 1 1 d . . .
H19A H 0.6833 0.5033 0.0933 0.079 Uiso 1 1 calc R . .
C20A C 0.8331(3) 0.3993(3) 0.12059(9) 0.0563(14) Uani 1 1 d . . .
H20C H 0.8497 0.4409 0.1121 0.068 Uiso 1 1 calc R . .
H20D H 0.8660 0.3999 0.1347 0.068 Uiso 1 1 calc R . .
C21A C 0.8605(3) 0.3352(3) 0.10714(9) 0.0569(14) Uani 1 1 d . . .
C22A C 0.8538(4) 0.3335(3) 0.08370(11) 0.0736(17) Uani 1 1 d . . .
H22A H 0.8297 0.3716 0.0760 0.088 Uiso 1 1 calc R . .
C23A C 0.8829(4) 0.2755(4) 0.07167(12) 0.089(2) Uani 1 1 d . . .
H23A H 0.8766 0.2743 0.0560 0.107 Uiso 1 1 calc R . .
C24A C 0.9206(5) 0.2203(4) 0.08271(15) 0.092(2) Uani 1 1 d . . .
H24A H 0.9407 0.1816 0.0746 0.111 Uiso 1 1 calc R . .
C25A C 0.9287(4) 0.2222(4) 0.10566(14) 0.090(2) Uani 1 1 d . . .
H25A H 0.9553 0.1849 0.1132 0.108 Uiso 1 1 calc R . .
C26A C 0.8981(4) 0.2786(3) 0.11782(11) 0.0713(17) Uani 1 1 d . . .
H26A H 0.9029 0.2785 0.1335 0.086 Uiso 1 1 calc R . .
C27A C 0.3823(5) 0.5186(4) 0.12093(14) 0.111(3) Uani 1 1 d . . .
H27C H 0.3333 0.5307 0.1309 0.133 Uiso 1 1 calc R . .
H27D H 0.3800 0.4687 0.1179 0.133 Uiso 1 1 calc R . .
C28A C 0.3755(4) 0.5596(3) 0.09889(12) 0.0705(17) Uani 1 1 d . . .
C29A C 0.4189(4) 0.5406(5) 0.08061(18) 0.106(3) Uani 1 1 d . . .
H29A H 0.4538 0.5005 0.0811 0.127 Uiso 1 1 calc R . .
C30A C 0.4145(8) 0.5766(8) 0.06170(18) 0.140(5) Uani 1 1 d . . .
H30A H 0.4484 0.5626 0.0493 0.168 Uiso 1 1 calc R . .
C31A C 0.3608(10) 0.6345(8) 0.0598(2) 0.156(6) Uani 1 1 d . . .
H31A H 0.3552 0.6583 0.0461 0.187 Uiso 1 1 calc R . .
C32A C 0.3142(6) 0.6569(5) 0.0794(3) 0.126(3) Uani 1 1 d . . .
H32A H 0.2790 0.6969 0.0792 0.151 Uiso 1 1 calc R . .
C33A C 0.3231(4) 0.6169(4) 0.09885(13) 0.0803(18) Uani 1 1 d . . .
H33A H 0.2927 0.6297 0.1119 0.096 Uiso 1 1 calc R . .
P1B P 0.18892(9) 0.41856(7) 0.03933(2) 0.0468(3) Uani 1 1 d . . .
O1B O 0.0049(2) 0.44956(19) 0.04141(6) 0.0575(9) Uani 1 1 d . . .
O2B O -0.0593(3) 0.55225(19) 0.03252(6) 0.0674(10) Uani 1 1 d . . .
C1B C 0.1715(3) 0.4994(2) 0.02366(8) 0.0470(12) Uani 1 1 d . . .
C2B C 0.2449(4) 0.5278(3) 0.01259(9) 0.0620(14) Uani 1 1 d . . .
H2B H 0.2995 0.5051 0.0135 0.074 Uiso 1 1 calc R . .
C3B C 0.2377(5) 0.5896(3) 0.00024(10) 0.0737(17) Uani 1 1 d . . .
H3B H 0.2877 0.6082 -0.0068 0.088 Uiso 1 1 calc R . .
C4B C 0.1578(5) 0.6230(3) -0.00163(10) 0.0756(17) Uani 1 1 d . . .
H4B H 0.1532 0.6640 -0.0101 0.091 Uiso 1 1 calc R . .
C5B C 0.0847(4) 0.5960(3) 0.00893(9) 0.0633(15) Uani 1 1 d . . .
H5B H 0.0305 0.6192 0.0076 0.076 Uiso 1 1 calc R . .
C6B C 0.0891(4) 0.5345(3) 0.02163(8) 0.0503(13) Uani 1 1 d . . .
C7B C 0.0084(4) 0.5071(3) 0.03270(8) 0.0522(13) Uani 1 1 d . . .
C8B C 0.1557(3) 0.4281(3) 0.06836(8) 0.0503(13) Uani 1 1 d . . .
C9B C 0.1300(4) 0.3714(3) 0.08156(9) 0.0686(16) Uani 1 1 d . . .
H9B H 0.1280 0.3265 0.0754 0.082 Uiso 1 1 calc R . .
C10B C 0.1074(4) 0.3830(5) 0.10415(11) 0.088(2) Uani 1 1 d . . .
H10B H 0.0887 0.3457 0.1131 0.105 Uiso 1 1 calc R . .
C11B C 0.1123(4) 0.4485(5) 0.11321(11) 0.086(2) Uani 1 1 d . . .
H11B H 0.0965 0.4555 0.1283 0.103 Uiso 1 1 calc R . .
C12B C 0.1400(4) 0.5035(4) 0.10056(10) 0.0717(17) Uani 1 1 d . . .
H12B H 0.1442 0.5478 0.1071 0.086 Uiso 1 1 calc R . .
C13B C 0.1618(3) 0.4942(3) 0.07806(9) 0.0578(14) Uani 1 1 d . . .
H13B H 0.1806 0.5321 0.0694 0.069 Uiso 1 1 calc R . .
C14B C 0.1404(3) 0.3457(2) 0.02443(8) 0.0465(12) Uani 1 1 d . . .
C15B C 0.0657(3) 0.3090(3) 0.03168(9) 0.0553(13) Uani 1 1 d . . .
H15B H 0.0380 0.3210 0.0452 0.066 Uiso 1 1 calc R . .
C16B C 0.0333(4) 0.2551(3) 0.01884(10) 0.0649(15) Uani 1 1 d . . .
H16B H -0.0160 0.2300 0.0238 0.078 Uiso 1 1 calc R . .
C17B C 0.0727(4) 0.2376(3) -0.00139(11) 0.0707(17) Uani 1 1 d . . .
H17B H 0.0499 0.2010 -0.0100 0.085 Uiso 1 1 calc R . .
C18B C 0.1454(4) 0.2741(3) -0.00892(10) 0.0735(17) Uani 1 1 d . . .
H18B H 0.1716 0.2624 -0.0227 0.088 Uiso 1 1 calc R . .
C19B C 0.1801(4) 0.3285(3) 0.00395(9) 0.0593(14) Uani 1 1 d . . .
H19B H 0.2295 0.3533 -0.0011 0.071 Uiso 1 1 calc R . .
C20B C 0.3085(3) 0.4047(3) 0.04018(9) 0.0548(13) Uani 1 1 d . . .
H20E H 0.3297 0.3991 0.0248 0.066 Uiso 1 1 calc R . .
H20F H 0.3362 0.4465 0.0463 0.066 Uiso 1 1 calc R . .
C21B C 0.3396(3) 0.3423(3) 0.05392(9) 0.0519(13) Uani 1 1 d . . .
C22B C 0.3647(4) 0.2812(3) 0.04321(10) 0.0671(16) Uani 1 1 d . . .
H22B H 0.3589 0.2771 0.0276 0.081 Uiso 1 1 calc R . .
C23B C 0.3988(4) 0.2259(3) 0.05575(13) 0.086(2) Uani 1 1 d . . .
H23B H 0.4165 0.1851 0.0484 0.103 Uiso 1 1 calc R . .
C24B C 0.4065(4) 0.2307(4) 0.07881(13) 0.0852(19) Uani 1 1 d . . .
H24B H 0.4284 0.1932 0.0871 0.102 Uiso 1 1 calc R . .
C25B C 0.3819(4) 0.2910(4) 0.08942(11) 0.0774(18) Uani 1 1 d . . .
H25B H 0.3877 0.2947 0.1051 0.093 Uiso 1 1 calc R . .
C26B C 0.3483(4) 0.3469(3) 0.07719(9) 0.0662(15) Uani 1 1 d . . .
H26B H 0.3315 0.3877 0.0847 0.079 Uiso 1 1 calc R . .
C27B C -0.1415(3) 0.5332(3) 0.04464(9) 0.0661(15) Uani 1 1 d . . .
H27E H -0.1450 0.4827 0.0463 0.079 Uiso 1 1 calc R . .
H27F H -0.1929 0.5488 0.0361 0.079 Uiso 1 1 calc R . .
C28B C -0.1409(3) 0.5673(3) 0.06750(9) 0.0547(13) Uani 1 1 d . . .
C29B C -0.0806(4) 0.5482(3) 0.08396(9) 0.0655(15) Uani 1 1 d . . .
H29B H -0.0395 0.5130 0.0809 0.079 Uiso 1 1 calc R . .
>C30B C -0.0801(4) 0.5802(3) 0.10486(10) 0.0742(17) Uani 1 1 d . . .
H30B H -0.0387 0.5672 0.1158 0.089 Uiso 1 1 calc R . .
C31B C -0.1415(5) 0.6315(3) 0.10940(12) 0.0813(18) Uani 1 1 d . . .
H31B H -0.1418 0.6534 0.1235 0.098 Uiso 1 1 calc R . .
C32B C -0.2017(5) 0.6503(3) 0.09343(14) 0.091(2) Uani 1 1 d . . .
H32B H -0.2438 0.6846 0.0967 0.109 Uiso 1 1 calc R . .
C33B C -0.2013(4) 0.6191(3) 0.07223(11) 0.0745(17) Uani 1 1 d . . .
H33B H -0.2419 0.6332 0.0613 0.089 Uiso 1 1 calc R . .
Br1 Br 0.38305(5) 0.16444(4) 0.140949(11) 0.0908(2) Uani 1 1 d . . .
Br2 Br 0.52325(5) -0.08686(3) 0.170660(11) 0.0819(2) Uani 1 1 d . . .
Br3 Br 0.88084(4) 0.10642(4) 0.021937(11) 0.0822(2) Uani 1 1 d . . .
O1W O 0.5161(3) 0.0845(2) 0.17666(8) 0.1049(15) Uani 1 1 d . . .
O2W O 1.0486(9) 0.0564(6) -0.0054(2) 0.157(5) Uani 0.50 1 d P . .

loop_
_atom_site_aniso_label
_atom_site_aniso_U_11
_atom_site_aniso_U_22
_atom_site_aniso_U_33
_atom_site_aniso_U_23
_atom_site_aniso_U_13
_atom_site_aniso_U_12
P1 0.0469(8) 0.0449(8) 0.0539(8) -0.0018(6) 0.0035(6) -0.0019(6)
O1 0.052(2) 0.050(2) 0.082(3) -0.001(2) 0.0055(19) -0.0034(19)
O2 0.064(2) 0.068(2) 0.069(2) -0.0126(19) 0.0104(19) -0.023(2)
C1 0.052(3) 0.041(3) 0.050(3) 0.000(2) 0.003(2) -0.001(3)
C2 0.059(4) 0.057(4) 0.068(4) -0.005(3) 0.007(3) 0.002(3)
C3 0.069(4) 0.058(4) 0.073(4) -0.008(3) 0.011(3) 0.003(3)
C4 0.093(5) 0.056(4) 0.064(4) -0.017(3) 0.008(3) 0.006(4)
C5 0.080(4) 0.046(3) 0.060(3) 0.000(3) -0.008(3) -0.011(3)
C6 0.056(3) 0.047(3) 0.047(3) 0.004(2) -0.004(3) -0.001(3)
C7 0.056(4) 0.048(3) 0.049(3) 0.008(3) -0.008(3) -0.006(3)
C8 0.049(3) 0.040(3) 0.063(3) -0.006(3) 0.001(3) -0.003(3)
C9 0.061(4) 0.047(3) 0.083(4) -0.002(3) 0.000(3) -0.003(3)
C10 0.059(4) 0.054(4) 0.111(5) -0.008(4) -0.008(4) 0.005(3)
C11 0.091(5) 0.051(4) 0.094(5) 0.002(4) -0.030(4) 0.000(4)
C12 0.106(5) 0.066(4) 0.069(4) 0.011(3) -0.004(4) 0.002(4)
C13 0.078(4) 0.055(4) 0.064(4) -0.003(3) 0.008(3) 0.007(3)
C14 0.042(3) 0.063(4) 0.050(3) -0.005(3) -0.004(2) -0.004(3)
C15 0.086(4) 0.069(4) 0.067(4) -0.017(3) 0.004(3) -0.007(3)
C16 0.091(5) 0.114(6) 0.065(4) -0.039(4) 0.010(4) -0.008(5)
C17 0.076(5) 0.137(7) 0.059(4) 0.000(5) -0.004(4) -0.031(5)
C18 0.069(4) 0.103(5) 0.066(4) 0.020(4) -0.005(3) -0.015(4)
C19 0.055(3) 0.079(4) 0.056(4) 0.008(3) 0.000(3) 0.002(3)
C20 0.046(3) 0.059(3) 0.072(4) -0.001(3) 0.009(3) 0.002(3)
C21 0.044(3) 0.058(4) 0.066(4) -0.006(3) -0.008(3) -0.001(3)
C22 0.065(4) 0.078(4) 0.083(5) 0.003(4) -0.016(3) -0.008(3)
C23 0.075(4) 0.113(6) 0.081(5) -0.011(5) -0.026(4) -0.002(4)
C24 0.091(5) 0.091(6) 0.121(7) -0.023(5) -0.018(5) -0.025(4)
C25 0.128(7) 0.071(5) 0.118(7) 0.000(5) -0.007(5) -0.033(5)
C26 0.096(5) 0.064(4) 0.083(4) 0.003(4) -0.002(4) -0.025(4)
C27 0.049(3) 0.087(4) 0.065(4) -0.002(3) -0.001(3) -0.015(3)
C28 0.053(3) 0.063(4) 0.062(4) -0.009(3) 0.001(3) 0.000(3)
C29 0.061(4) 0.082(4) 0.061(4) -0.005(3) 0.000(3) -0.001(3)
C30 0.068(4) 0.099(5) 0.074(5) -0.007(4) -0.007(3) 0.011(4)
C31 0.094(5) 0.107(6) 0.066(4) 0.011(4) 0.007(4) 0.041(5)
C32 0.112(6) 0.068(4) 0.094(6) 0.013(4) 0.020(5) 0.003(4)
C33 0.084(5) 0.071(4) 0.080(5) -0.009(4) 0.004(4) -0.012(4)
P1A 0.0599(9) 0.0408(8) 0.0571(8) -0.0036(6) 0.0081(7) -0.0054(7)
O1A 0.066(3) 0.052(3) 0.106(3) -0.017(2) 0.009(2) -0.010(2)
O2A 0.096(3) 0.070(3) 0.167(5) -0.008(3) -0.073(3) 0.000(3)
C1A 0.057(3) 0.041(3) 0.052(3) -0.001(2) 0.002(3) -0.001(3)
C2A 0.060(4) 0.052(3) 0.074(4) -0.006(3) -0.009(3) 0.001(3)
C3A 0.077(4) 0.061(4) 0.084(4) -0.019(3) -0.019(3) -0.005(3)
C4A 0.087(5) 0.056(4) 0.090(5) -0.022(3) -0.012(4) 0.007(4)
C5A 0.062(4) 0.056(4) 0.076(4) -0.013(3) -0.011(3) 0.009(3)
C6A 0.064(4) 0.044(3) 0.052(3) -0.002(3) -0.008(3) -0.002(3)
C7A 0.060(4) 0.055(4) 0.059(3) 0.006(3) 0.002(3) 0.002(3)
C8A 0.077(4) 0.032(3) 0.068(4) -0.005(3) 0.021(3) -0.002(3)
C9A 0.086(5) 0.041(3) 0.093(5) -0.005(3) 0.034(4) -0.003(3)
C10A 0.116(6) 0.046(4) 0.122(6) -0.013(4) 0.054(5) -0.014(4)
C11A 0.161(9) 0.044(4) 0.098(6) 0.005(4) 0.064(6) 0.012(5)
C12A 0.150(7) 0.057(4) 0.074(4) 0.001(4) 0.026(5) 0.024(5)
C13A 0.094(5) 0.047(3) 0.072(4) 0.001(3) 0.024(4) 0.006(3)
C14A 0.048(3) 0.052(3) 0.060(3) -0.012(3) 0.010(3) -0.003(3)
C15A 0.072(4) 0.076(4) 0.081(5) -0.019(4) 0.018(3) -0.015(3)
C16A 0.086(5) 0.134(7) 0.080(5) -0.052(5) 0.016(4) -0.030(5)
C17A 0.071(5) 0.169(9) 0.068(5) -0.021(6) -0.001(4) -0.012(5)
C18A 0.082(5) 0.108(6) 0.066(4) 0.010(4) 0.006(4) 0.016(4)
C19A 0.066(4) 0.072(4) 0.060(4) -0.002(3) 0.006(3) 0.000(3)
C20A 0.058(3) 0.049(3) 0.061(3) 0.000(3) 0.000(3) -0.004(3)
C21A 0.044(3) 0.062(4) 0.066(4) -0.007(3) 0.007(3) -0.003(3)
C22A 0.060(4) 0.087(5) 0.074(4) -0.001(4) 0.015(3) 0.002(3)
C23A 0.072(5) 0.122(6) 0.074(4) -0.028(5) 0.024(4) -0.003(4)
C24A 0.073(5) 0.094(6) 0.111(6) -0.035(5) 0.029(4) 0.009(4)
C25A 0.079(5) 0.075(5) 0.116(6) -0.006(4) 0.010(4) 0.017(4)
C26A 0.068(4) 0.071(4) 0.075(4) -0.012(3) -0.001(3) 0.015(3)
C27A 0.083(5) 0.102(6) 0.146(7) 0.013(5) -0.050(5) -0.018(4)
C28A 0.048(4) 0.065(4) 0.098(5) -0.019(4) -0.014(4) -0.003(3)
C29A 0.055(4) 0.122(7) 0.140(8) -0.059(7) 0.021(5) -0.023(4)
C30A 0.133(9) 0.209(13) 0.079(7) -0.034(7) 0.032(6) -0.121(9)
C31A 0.166(13) 0.164(12) 0.138(10) 0.070(10) -0.074(9) -0.106(10)
C32A 0.093(7) 0.080(6) 0.205(11) 0.007(8) -0.047(8) -0.010(5)
C33A 0.059(4) 0.087(5) 0.095(5) -0.019(4) 0.002(4) -0.004(4)
P1B 0.0493(8) 0.0465(8) 0.0445(7) 0.0001(6) 0.0004(6) -0.0059(6)
O1B 0.057(2) 0.052(2) 0.063(2) 0.0003(19) -0.0006(18) 0.0022(19)
O2B 0.070(3) 0.065(2) 0.067(2) 0.0130(19) 0.001(2) 0.020(2)
C1B 0.056(3) 0.045(3) 0.040(3) 0.002(2) 0.001(2) -0.007(3)
C2B 0.067(4) 0.057(4) 0.062(3) 0.001(3) 0.001(3) -0.008(3)
C3B 0.083(5) 0.062(4) 0.076(4) 0.015(3) 0.011(3) -0.017(4)
C4B 0.106(5) 0.060(4) 0.060(4) 0.012(3) 0.001(4) -0.006(4)
C5B 0.083(4) 0.053(4) 0.053(3) 0.004(3) -0.007(3) 0.001(3)
C6B 0.066(4) 0.046(3) 0.040(3) -0.003(2) -0.005(3) -0.003(3)
C7B 0.061(4) 0.055(4) 0.041(3) -0.005(3) -0.009(3) 0.000(3)
C8B 0.045(3) 0.062(4) 0.045(3) 0.002(3) -0.003(2) -0.002(3)
C9B 0.074(4) 0.077(4) 0.055(4) 0.009(3) -0.004(3) -0.007(3)
C10B 0.082(5) 0.123(6) 0.058(4) 0.032(4) -0.001(3) -0.015(4)
C11B 0.065(4) 0.145(7) 0.048(4) -0.006(5) -0.004(3) 0.011(5)
C12B 0.064(4) 0.095(5) 0.056(4) -0.016(4) -0.009(3) 0.010(4)
C13B 0.051(3) 0.070(4) 0.052(3) -0.005(3) -0.004(3) -0.002(3)
C14B 0.049(3) 0.043(3) 0.047(3) 0.002(2) -0.003(2) 0.001(3)
C15B 0.057(3) 0.046(3) 0.063(3) 0.002(3) -0.001(3) -0.004(3)
C16B 0.062(4) 0.047(3) 0.085(4) -0.002(3) -0.007(3) -0.009(3)
C17B 0.075(4) 0.052(4) 0.085(5) -0.016(3) -0.023(4) -0.001(3)
C18B 0.077(4) 0.075(4) 0.068(4) -0.016(3) -0.001(3) 0.003(4)
C19B 0.060(3) 0.058(3) 0.059(3) -0.003(3) -0.003(3) -0.006(3)
C20B 0.052(3) 0.059(3) 0.054(3) -0.004(3) -0.002(2) -0.007(3)
C21B 0.038(3) 0.063(4) 0.055(3) -0.004(3) -0.004(2) -0.008(3)
C22B 0.067(4) 0.069(4) 0.065(4) -0.009(3) -0.004(3) 0.003(3)
C23B 0.096(5) 0.069(5) 0.093(5) -0.008(4) 0.000(4) 0.018(4)
C24B 0.079(5) 0.080(5) 0.097(6) 0.022(4) -0.009(4) 0.007(4)
C25B 0.069(4) 0.100(5) 0.063(4) 0.006(4) -0.010(3) 0.004(4)
C26B 0.066(4) 0.075(4) 0.057(4) -0.006(3) -0.008(3) 0.002(3)
C27B 0.048(3) 0.085(4) 0.065(4) 0.001(3) -0.005(3) 0.004(3)
C28B 0.046(3) 0.052(3) 0.066(4) 0.000(3) 0.000(3) -0.002(3)
C29B 0.062(4) 0.072(4) 0.062(4) -0.002(3) -0.003(3) 0.010(3)
C30B 0.075(4) 0.085(5) 0.063(4) 0.000(3) -0.007(3) -0.008(4)
C31B 0.085(5) 0.071(4) 0.087(5) -0.019(4) 0.002(4) -0.011(4)
C32B 0.085(5) 0.067(4) 0.121(6) -0.021(4) -0.006(5) 0.017(4)
C33B 0.065(4) 0.066(4) 0.092(5) -0.008(4) -0.011(3) 0.010(3)
Br1 0.0862(5) 0.1146(6) 0.0716(4) -0.0074(4) -0.0030(4) 0.0244(4)
Br2 0.0954(5) 0.0715(4) 0.0789(4) -0.0109(3) 0.0211(4) -0.0209(4)
Br3 0.0746(4) 0.0858(5) 0.0862(5) 0.0081(4) -0.0212(3) -0.0186(4)
O1W 0.100(3) 0.088(3) 0.126(4) 0.015(3) -0.015(3) 0.004(3)
O2W 0.158(11) 0.125(9) 0.189(12) -0.020(9) 0.086(9) 0.008(8)

loop_
_atom_type_symbol
_atom_type_description
_atom_type_scat_dispersion_real
_atom_type_scat_dispersion_imag
_atom_type_scat_source
C C 0.0033 0.0016 'International Tables Vol C Tables 4.2.6.8 and 6.1.1.4'
H H 0.0000 0.0000 'International Tables Vol C Tables 4.2.6.8 and 6.1.1.4'
O O 0.0106 0.0060 'International Tables Vol C Tables 4.2.6.8 and 6.1.1.4'
P P 0.1023 0.0942 'International Tables Vol C Tables 4.2.6.8 and 6.1.1.4'
Br Br -0.2901 2.4595 'International Tables Vol C Tables 4.2.6.8 and 6.1.1.4'

loop_
_geom_angle_atom_site_label_1
_geom_angle_atom_site_label_2
_geom_angle_atom_site_label_3
_geom_angle
_geom_angle_site_symmetry_1
_geom_angle_site_symmetry_3
_geom_angle_publ_flag
C14 P1 C8 115.6(2) . . y
C14 P1 C20 105.8(2) . . y
C8 P1 C20 107.6(2) . . y
C14 P1 C1 110.8(2) . . y
C8 P1 C1 111.0(2) . . y
C20 P1 C1 105.3(2) . . y
C14 P1 O1 71.34(17) . . y
C8 P1 O1 76.42(18) . . y
C20 P1 O1 175.9(2) . . y
C1 P1 O1 73.51(18) . . y
C7 O1 P1 97.5(3) . . y
C7 O2 C27 117.4(4) . . ?
C2 C1 C6 118.3(4) . . ?
C2 C1 P1 118.1(4) . . ?
C6 C1 P1 123.7(4) . . ?
C3 C2 C1 120.8(5) . . ?
C4 C3 C2 121.4(5) . . ?
C3 C4 C5 119.7(5) . . ?
C4 C5 C6 120.4(5) . . ?
C5 C6 C1 119.5(5) . . ?
C5 C6 C7 119.6(5) . . ?
C1 C6 C7 120.9(4) . . ?
O1 C7 O2 124.2(5) . . ?
O1 C7 C6 122.9(5) . . ?
O2 C7 C6 112.9(5) . . ?
C13 C8 C9 119.2(5) . . ?
C13 C8 P1 115.6(4) . . ?
C9 C8 P1 125.2(4) . . ?
C8 C9 C10 119.4(6) . . ?
C11 C10 C9 120.6(6) . . ?
C12 C11 C10 119.8(6) . . ?
C11 C12 C13 120.3(6) . . ?
C8 C13 C12 120.7(6) . . ?
C15 C14 C19 119.5(5) . . ?
C15 C14 P1 122.4(4) . . ?
C19 C14 P1 117.9(4) . . ?
C14 C15 C16 119.4(6) . . ?
C17 C16 C15 119.6(6) . . ?
C18 C17 C16 120.4(6) . . ?
C17 C18 C19 121.1(7) . . ?
C18 C19 C14 119.9(6) . . ?
C21 C20 P1 116.1(4) . . ?
C26 C21 C22 119.0(5) . . ?
C26 C21 C20 120.3(5) . . ?
C22 C21 C20 120.4(5) . . ?
C21 C22 C23 119.7(6) . . ?
C24 C23 C22 119.6(7) . . ?
C25 C24 C23 120.3(7) . . ?
C24 C25 C26 120.4(7) . . ?
C25 C26 C21 121.0(6) . . ?
O2 C27 C28 110.6(4) . . ?
C29 C28 C33 118.5(6) . . ?
C29 C28 C27 121.1(5) . . ?
C33 C28 C27 120.4(5) . . ?
C30 C29 C28 121.1(6) . . ?
C31 C30 C29 120.2(6) . . ?
C30 C31 C32 120.6(7) . . ?
C31 C32 C33 118.8(7) . . ?
C28 C33 C32 120.8(6) . . ?
C14A P1A C8A 116.6(3) . . y
C14A P1A C1A 112.9(2) . . y
C8A P1A C1A 107.0(2) . . y
C14A P1A C20A 104.0(2) . . y
C8A P1A C20A 109.0(3) . . y
C1A P1A C20A 106.9(2) . . y
C14A P1A O1A 67.39(18) . . y
C8A P1A O1A 81.8(2) . . y
C1A P1A O1A 71.63(19) . . y
C20A P1A O1A 168.7(2) . . y
C7A O1A P1A 92.0(3) . . y
C7A O2A C27A 119.6(5) . . ?
C2A C1A C6A 118.9(4) . . ?
C2A C1A P1A 116.8(4) . . ?
C6A C1A P1A 124.2(4) . . ?
C3A C2A C1A 121.1(5) . . ?
C4A C3A C2A 119.7(5) . . ?
C5A C4A C3A 120.5(5) . . ?
C4A C5A C6A 120.5(5) . . ?
C5A C6A C1A 119.2(5) . . ?
C5A C6A C7A 118.5(5) . . ?
C1A C6A C7A 122.3(5) . . ?
O1A C7A O2A 123.7(5) . . ?
O1A C7A C6A 125.1(5) . . ?
O2A C7A C6A 111.1(5) . . ?
C9A C8A C13A 120.1(5) . . ?
C9A C8A P1A 124.3(5) . . ?
C13A C8A P1A 115.4(4) . . ?
C8A C9A C10A 119.4(7) . . ?
C11A C10A C9A 120.0(7) . . ?
C10A C11A C12A 121.6(7) . . ?
C11A C12A C13A 118.9(8) . . ?
C12A C13A C8A 120.0(7) . . ?
C19A C14A C15A 119.2(5) . . ?
C19A C14A P1A 117.9(4) . . ?
C15A C14A P1A 122.5(5) . . ?
C16A C15A C14A 119.1(7) . . ?
C17A C16A C15A 120.7(7) . . ?
C16A C17A C18A 120.5(7) . . ?
C17A C18A C19A 120.0(7) . . ?
C18A C19A C14A 120.4(6) . . ?
C21A C20A P1A 114.2(3) . . ?
C26A C21A C22A 118.1(5) . . ?
C26A C21A C20A 120.4(5) . . ?
C22A C21A C20A 121.4(5) . . ?
C23A C22A C21A 120.4(6) . . ?
C24A C23A C22A 120.2(7) . . ?
C25A C24A C23A 119.5(6) . . ?
C24A C25A C26A 120.7(7) . . ?
C21A C26A C25A 120.9(6) . . ?
O2A C27A C28A 107.4(6) . . ?
C29A C28A C33A 120.9(8) . . ?
C29A C28A C27A 121.9(8) . . ?
C33A C28A C27A 117.2(7) . . ?
C28A C29A C30A 122.0(9) . . ?
C29A C30A C31A 121.4(11) . . ?
C30A C31A C32A 117.7(11) . . ?
C33A C32A C31A 117.6(9) . . ?
C28A C33A C32A 120.3(7) . . ?
C8B P1B C14B 115.6(2) . . y
C8B P1B C20B 105.3(2) . . y
C14B P1B C20B 107.6(2) . . y
C8B P1B C1B 111.1(2) . . y
C14B P1B C1B 110.4(2) . . y
C20B P1B C1B 106.3(2) . . y
C8B P1B O1B 70.46(17) . . y
C14B P1B O1B 77.70(17) . . y
C20B P1B O1B 174.50(19) . . y
C1B P1B O1B 72.76(18) . . y
C7B O1B P1B 97.4(3) . . y
C7B O2B C27B 118.4(4) . . ?
C2B C1B C6B 118.1(4) . . ?
C2B C1B P1B 117.0(4) . . ?
C6B C1B P1B 124.9(4) . . ?
C3B C2B C1B 121.0(5) . . ?
C4B C3B C2B 120.5(6) . . ?
C5B C4B C3B 119.7(6) . . ?
C4B C5B C6B 121.7(6) . . ?
C5B C6B C1B 119.1(5) . . ?
C5B C6B C7B 119.9(5) . . ?
C1B C6B C7B 121.0(4) . . ?
O1B C7B O2B 123.8(5) . . ?
O1B C7B C6B 123.0(5) . . ?
O2B C7B C6B 113.3(5) . . ?
C9B C8B C13B 119.7(5) . . ?
C9B C8B P1B 122.3(4) . . ?
C13B C8B P1B 117.8(4) . . ?
C8B C9B C10B 118.8(6) . . ?
C11B C10B C9B 120.5(6) . . ?
C12B C11B C10B 120.8(6) . . ?
C11B C12B C13B 120.3(6) . . ?
C12B C13B C8B 119.9(5) . . ?
C19B C14B C15B 119.7(5) . . ?
C19B C14B P1B 115.8(4) . . ?
C15B C14B P1B 124.5(4) . . ?
C16B C15B C14B 119.8(5) . . ?
C15B C16B C17B 120.7(5) . . ?
C18B C17B C16B 120.2(5) . . ?
C17B C18B C19B 120.1(6) . . ?
C14B C19B C18B 119.5(5) . . ?
C21B C20B P1B 115.8(3) . . ?
C22B C21B C26B 118.8(5) . . ?
C22B C21B C20B 120.2(5) . . ?
C26B C21B C20B 120.8(5) . . ?
C21B C22B C23B 120.0(6) . . ?
C24B C23B C22B 120.7(6) . . ?
C25B C24B C23B 119.4(6) . . ?
C24B C25B C26B 120.7(6) . . ?
C21B C26B C25B 120.4(6) . . ?
O2B C27B C28B 109.0(4) . . ?
C33B C28B C29B 118.9(5) . . ?
C33B C28B C27B 119.5(5) . . ?
C29B C28B C27B 121.6(5) . . ?
C30B C29B C28B 121.1(6) . . ?
C31B C30B C29B 119.3(6) . . ?
C32B C31B C30B 120.2(6) . . ?
C31B C32B C33B 120.7(6) . . ?
C28B C33B C32B 119.8(6) . . ?

loop_
_geom_bond_atom_site_label_1
_geom_bond_atom_site_label_2
_geom_bond_distance
_geom_bond_site_symmetry_2
_geom_bond_publ_flag
P1 C14 1.794(5) . y
P1 C8 1.799(5) . y
P1 C20 1.824(5) . y
P1 C1 1.824(5) . y
P1 O1 2.807(4) . y
O1 C7 1.203(6) . y
O2 C7 1.330(6) . y
O2 C27 1.458(6) . ?
C1 C2 1.390(7) . ?
C1 C6 1.413(7) . ?
C2 C3 1.380(7) . ?
C3 C4 1.350(8) . ?
C4 C5 1.391(8) . ?
C5 C6 1.396(7) . ?
C6 C7 1.485(7) . ?
C8 C13 1.375(7) . ?
C8 C9 1.384(7) . ?
C9 C10 1.388(8) . ?
C10 C11 1.373(8) . ?
C11 C12 1.359(9) . ?
C12 C13 1.381(8) . ?
C14 C15 1.381(7) . ?
C14 C19 1.389(7) . ?
C15 C16 1.404(9) . ?
C16 C17 1.376(9) . ?
C17 C18 1.351(9) . ?
C18 C19 1.372(7) . ?
C20 C21 1.519(7) . ?
C21 C26 1.368(8) . ?
C21 C22 1.383(8) . ?
C22 C23 1.395(9) . ?
C23 C24 1.369(9) . ?
>C24 C25 1.355(10) . ?
C25 C26 1.366(9) . ?
C27 C28 1.501(7) . ?
C28 C29 1.369(7) . ?
C28 C33 1.383(8) . ?
C29 C30 1.366(8) . ?
C30 C31 1.358(9) . ?
C31 C32 1.378(9) . ?
C32 C33 1.386(9) . ?
P1A C14A 1.785(5) . y
P1A C8A 1.790(5) . y
P1A C1A 1.818(5) . y
P1A C20A 1.822(5) . y
P1A O1A 2.970(4) . y
O1A C7A 1.179(6) . y
O2A C7A 1.337(7) . y
O2A C27A 1.467(7) . ?
C1A C2A 1.382(7) . ?
C1A C6A 1.411(7) . ?
C2A C3A 1.378(7) . ?
C3A C4A 1.374(8) . ?
C4A C5A 1.374(8) . ?
C5A C6A 1.388(7) . ?
C6A C7A 1.479(7) . ?
C8A C9A 1.373(8) . ?
C8A C13A 1.393(8) . ?
C9A C10A 1.401(9) . ?
C10A C11A 1.352(10) . ?
C11A C12A 1.377(11) . ?
C12A C13A 1.390(8) . ?
C14A C19A 1.380(7) . ?
C14A C15A 1.395(7) . ?
C15A C16A 1.383(9) . ?
C16A C17A 1.353(10) . ?
C17A C18A 1.369(10) . ?
C18A C19A 1.371(8) . ?
C20A C21A 1.517(7) . ?
C21A C26A 1.371(7) . ?
C21A C22A 1.387(7) . ?
C22A C23A 1.386(8) . ?
C23A C24A 1.363(9) . ?
C24A C25A 1.361(9) . ?
C25A C26A 1.374(8) . ?
C27A C28A 1.522(9) . ?
C28A C29A 1.312(9) . ?
C28A C33A 1.349(9) . ?
C29A C30A 1.313(13) . ?
C30A C31A 1.372(15) . ?
C31A C32A 1.419(15) . ?
C32A C33A 1.385(12) . ?
P1B C8B 1.794(5) . y
P1B C14B 1.799(5) . y
P1B C20B 1.817(5) . y
P1B C1B 1.819(5) . y
P1B O1B 2.831(4) . y
O1B C7B 1.214(6) . y
O2B C7B 1.334(6) . y
O2B C27B 1.473(6) . ?
C1B C2B 1.392(7) . ?
C1B C6B 1.413(7) . ?
C2B C3B 1.390(7) . ?
C3B C4B 1.365(8) . ?
C4B C5B 1.365(8) . ?
C5B C6B 1.394(7) . ?
C6B C7B 1.474(7) . ?
C8B C9B 1.387(7) . ?
C8B C13B 1.389(7) . ?
C9B C10B 1.394(8) . ?
C10B C11B 1.362(9) . ?
C11B C12B 1.354(9) . ?
C12B C13B 1.380(7) . ?
C14B C19B 1.387(7) . ?
C14B C15B 1.391(7) . ?
C15B C16B 1.368(7) . ?
C16B C17B 1.374(8) . ?
C17B C18B 1.371(8) . ?
C18B C19B 1.388(7) . ?
C20B C21B 1.515(7) . ?
C21B C22B 1.379(7) . ?
C21B C26B 1.383(7) . ?
C22B C23B 1.387(8) . ?
C23B C24B 1.370(8) . ?
C24B C25B 1.362(9) . ?
C25B C26B 1.383(8) . ?
C27B C28B 1.499(7) . ?
C28B C33B 1.371(7) . ?
C28B C29B 1.378(7) . ?
C29B C30B 1.378(7) . ?
C30B C31B 1.371(8) . ?
C31B C32B 1.356(9) . ?
C32B C33B 1.386(8) . ?
